data_4310756
loop_
_publ_author_name
'Daniel E. Kadlecek'
'Daewon Hong'
'Patrick J. Carroll'
'Larry G. Sneddon'

_publ_section_title
;
 Reactions of arachno-6,8-C2B7H12- with Electron Deficient Olefins:
 Syntheses of Cyano-Substituted Carboranes
;
_journal_name_full 'Inorganic Chemistry'
_journal_page_first 1933
_journal_page_last 1942
_journal_paper_doi 10.1021/ic035357t
_journal_volume 43
_journal_year 2004
_chemical_formula_sum 'C5 H16 B7 N'
_chemical_formula_weight 165.86
_space_group_IT_number 2
_symmetry_cell_setting triclinic
_symmetry_Int_Tables_number 2
_symmetry_space_group_name_Hall '-P 1'
_symmetry_space_group_name_H-M 'P -1'
_atom_sites_solution_hydrogens geom
_atom_sites_solution_primary direct
_atom_sites_solution_secondary difmap
_audit_creation_method SHELXL
_cell_angle_alpha 92.360(5)
_cell_angle_beta 102.756(4)
_cell_angle_gamma 87.387(6)
_cell_formula_units_Z 4
_cell_length_a 11.7236(11)
_cell_length_b 13.6056(8)
_cell_length_c 7.0390(6)
_cell_measurement_temperature 200(2)
_cell_volume 1093.36(15)
_computing_structure_refinement 'SHELXL-93 (Sheldrick, 1993)'
_computing_structure_solution 'SIR92 (Altomare, 1993)'
_diffrn_ambient_temperature 200(2)
_diffrn_measurement_device 'image plate area detector'
_diffrn_measurement_device_type 'Rigaku R-AXIS IIc'
_diffrn_measurement_method 'phi oscillations'
_diffrn_radiation_monochromator graphite
_diffrn_radiation_source 'rotating anode'
_diffrn_radiation_type MoK\a
_diffrn_radiation_wavelength 0.71069
_diffrn_reflns_av_R_equivalents 0.0254
_diffrn_reflns_av_sigmaI/netI 0.0266
_diffrn_reflns_limit_h_max 14
_diffrn_reflns_limit_h_min -14
_diffrn_reflns_limit_k_max 16
_diffrn_reflns_limit_k_min -16
_diffrn_reflns_limit_l_max 8
_diffrn_reflns_limit_l_min -8
_diffrn_reflns_number 7830
_diffrn_reflns_theta_max 25.34
_diffrn_reflns_theta_min 2.97
_exptl_absorpt_coefficient_mu 0.049
_exptl_absorpt_correction_type none
_exptl_crystal_colour colorless
_exptl_crystal_density_diffrn 1.008
_exptl_crystal_F_000 352
_exptl_crystal_size_max 0.32
_exptl_crystal_size_mid 0.30
_exptl_crystal_size_min 0.08
_refine_diff_density_max 0.343
_refine_diff_density_min -0.187
_refine_diff_density_rms 0.035
_refine_ls_extinction_coef 0.0387(103)
_refine_ls_extinction_expression Fc^*^=kFc[1+0.001xFc^2^\l^3^/sin(2\q)]^-1/4^
_refine_ls_extinction_method SHELXL
_refine_ls_goodness_of_fit_all 1.119
_refine_ls_goodness_of_fit_obs 1.160
_refine_ls_hydrogen_treatment mixed
_refine_ls_matrix_type full
_refine_ls_number_parameters 236
_refine_ls_number_reflns 3571
_refine_ls_number_restraints 0
_refine_ls_restrained_S_all 1.119
_refine_ls_restrained_S_obs 1.160
_refine_ls_R_factor_all 0.1075
_refine_ls_R_factor_obs 0.0866
_refine_ls_shift/esd_max 0.000
_refine_ls_shift/esd_mean 0.000
_refine_ls_structure_factor_coef Fsqd
_refine_ls_weighting_details 'w=1/[\s^2^(Fo^2^)+(0.1113P)^2^+0.4633P] where P=(Fo^2^+2Fc^2^)/3'
_refine_ls_weighting_scheme calc
_refine_ls_wR_factor_all 0.2555
_refine_ls_wR_factor_obs 0.2338
_reflns_number_observed 2801
_reflns_number_total 3571
_reflns_observed_criterion >2sigma(I)
_cod_data_source_file ic035357tsi20031119_020834.cif
_cod_data_source_block shelxl
_cod_depositor_comments
;
The following automatic conversions were performed:

'_refine_ls_weighting_scheme' value 'calc
w=1/[\s^2^(Fo^2^)+(0.1113P)^2^+0.4633P] where P=(Fo^2^+2Fc^2^)/3' was
changed to 'calc'. New tag '_refine_ls_weighting_details' was
created. The value of the new tag was set to
'w=1/[\s^2^(Fo^2^)+(0.1113P)^2^+0.4633P] where P=(Fo^2^+2Fc^2^)/3'.

Automatic conversion script
Id: cif_fix_values 3143 2015-03-26 13:38:13Z robertas 
;
_cod_original_cell_volume 1093.4(2)
_cod_database_code 4310756

loop_
_symmetry_equiv_pos_as_xyz
'x, y, z'
'-x, -y, -z'

loop_
_atom_site_aniso_label
_atom_site_aniso_U_11
_atom_site_aniso_U_22
_atom_site_aniso_U_33
_atom_site_aniso_U_23
_atom_site_aniso_U_13
_atom_site_aniso_U_12
B1 0.087(3) 0.067(2) 0.073(2) 0.006(2) 0.003(2) -0.018(2)
B2 0.062(2) 0.078(2) 0.074(2) 0.013(2) 0.005(2) -0.014(2)
B3 0.070(2) 0.084(3) 0.072(2) 0.018(2) -0.005(2) -0.014(2)
B4 0.094(3) 0.075(2) 0.071(2) 0.003(2) 0.016(2) -0.002(2)
B5 0.077(2) 0.077(2) 0.065(2) 0.017(2) 0.009(2) -0.008(2)
B7 0.070(2) 0.069(2) 0.080(2) 0.010(2) 0.018(2) -0.007(2)
B9 0.097(3) 0.083(3) 0.056(2) 0.002(2) 0.011(2) -0.012(2)
C6 0.064(2) 0.080(2) 0.057(2) 0.0001(14) 0.0129(13) -0.014(2)
C8 0.085(2) 0.075(2) 0.077(2) 0.022(2) 0.012(2) -0.010(2)
C10 0.072(2) 0.077(2) 0.064(2) -0.0026(15) 0.0136(15) -0.012(2)
C11 0.084(2) 0.086(3) 0.111(3) -0.014(2) 0.031(2) -0.021(2)
C12 0.082(2) 0.078(2) 0.077(2) -0.012(2) 0.025(2) -0.020(2)
N13 0.085(2) 0.097(2) 0.099(2) -0.006(2) 0.019(2) -0.026(2)
B1' 0.105(3) 0.079(3) 0.099(3) -0.010(2) -0.004(3) 0.027(3)
B2' 0.081(3) 0.089(3) 0.078(3) 0.018(2) -0.009(2) 0.002(2)
B3' 0.070(2) 0.118(4) 0.082(3) 0.012(2) 0.003(2) 0.008(2)
B4' 0.098(3) 0.073(3) 0.081(3) -0.011(2) -0.015(2) 0.005(2)
B5' 0.087(3) 0.064(2) 0.091(3) 0.010(2) -0.014(2) -0.003(2)
B7' 0.079(3) 0.094(3) 0.068(2) -0.005(2) 0.005(2) -0.023(2)
B9' 0.091(3) 0.128(4) 0.071(3) 0.000(2) 0.017(2) 0.019(3)
C6' 0.076(2) 0.076(2) 0.054(2) 0.0130(14) 0.0027(14) -0.012(2)
C8' 0.092(3) 0.091(3) 0.090(3) 0.014(2) 0.011(2) -0.014(2)
C10' 0.082(2) 0.068(2) 0.064(2) 0.0055(14) 0.015(2) -0.010(2)
C11' 0.079(2) 0.077(2) 0.070(2) 0.014(2) 0.012(2) -0.008(2)
C12' 0.082(2) 0.096(3) 0.067(2) 0.015(2) 0.019(2) 0.000(2)
N13' 0.102(3) 0.121(3) 0.100(2) 0.028(2) 0.025(2) 0.021(2)

loop_
_atom_site_label
_atom_site_type_symbol
_atom_site_fract_x
_atom_site_fract_y
_atom_site_fract_z
_atom_site_U_iso_or_equiv
_atom_site_thermal_displace_type
_atom_site_occupancy
_atom_site_calc_flag
_atom_site_refinement_flags
_atom_site_disorder_group
B1 B 0.6155(4) 0.2368(3) -0.2850(6) 0.0775(11) Uani 1 d . .
B2 B 0.5637(3) 0.3262(3) -0.1360(6) 0.0722(10) Uani 1 d . .
B3 B 0.5663(4) 0.3555(3) -0.3690(6) 0.0780(11) Uani 1 d . .
B4 B 0.7632(4) 0.2221(3) -0.2361(6) 0.0803(11) Uani 1 d . .
B5 B 0.6912(3) 0.2555(3) -0.0384(5) 0.0733(10) Uani 1 d . .
B7 B 0.6088(3) 0.4431(3) -0.1773(6) 0.0728(10) Uani 1 d . .
B9 B 0.6976(4) 0.3046(3) -0.4263(5) 0.0794(11) Uani 1 d . .
C6 C 0.6798(3) 0.3812(2) 0.0200(4) 0.0667(8) Uani 1 d . .
C8 C 0.6785(3) 0.4260(3) -0.3629(5) 0.0791(10) Uani 1 d . .
C10 C 0.8088(3) 0.4105(2) 0.0897(5) 0.0713(9) Uani 1 d . .
H10A H 0.8479(3) 0.3686(2) 0.1946(5) 0.095 Uiso 1 calc R .
H10B H 0.8487(3) 0.4004(2) -0.0169(5) 0.095 Uiso 1 calc R .
C11 C 0.8165(3) 0.5166(3) 0.1599(6) 0.0920(11) Uani 1 d . .
H11A H 0.7791(3) 0.5585(3) 0.0540(6) 0.122 Uiso 1 calc R .
H11B H 0.7748(3) 0.5270(3) 0.2642(6) 0.122 Uiso 1 calc R .
C12 C 0.9387(3) 0.5443(3) 0.2308(5) 0.0779(10) Uani 1 d . .
N13 N 1.0325(3) 0.5671(2) 0.2790(5) 0.0932(10) Uani 1 d . .
B1' B 0.1239(5) 0.2732(4) 0.3515(7) 0.099(2) Uani 1 d . .
B2' B 0.1219(4) 0.2255(3) 0.1189(6) 0.0866(12) Uani 1 d . .
B3' B 0.0392(4) 0.1691(4) 0.2553(7) 0.0923(14) Uani 1 d . .
B4' B 0.2472(4) 0.2402(3) 0.5102(6) 0.0903(13) Uani 1 d . .
B5' B 0.2572(4) 0.2603(3) 0.2665(6) 0.0854(13) Uani 1 d . .
B7' B 0.1222(4) 0.0984(3) 0.1155(6) 0.0816(11) Uani 1 d . .
B9' B 0.1234(4) 0.1666(4) 0.4998(6) 0.0974(15) Uani 1 d . .
C6' C 0.2489(3) 0.1576(2) 0.1207(4) 0.0700(9) Uani 1 d . .
C8' C 0.1084(4) 0.0654(3) 0.3403(6) 0.0917(11) Uani 1 d . .
C10' C 0.3503(3) 0.0830(2) 0.2031(5) 0.0711(9) Uani 1 d . .
H10C H 0.3508(3) 0.0714(2) 0.3383(5) 0.095 Uiso 1 calc R .
H10D H 0.3380(3) 0.0208(2) 0.1305(5) 0.095 Uiso 1 calc R .
C11' C 0.4680(3) 0.1221(3) 0.1886(5) 0.0757(9) Uani 1 d . .
H11C H 0.4651(3) 0.1388(3) 0.0549(5) 0.101 Uiso 1 calc R .
H11D H 0.4830(3) 0.1816(3) 0.2695(5) 0.101 Uiso 1 calc R .
C12' C 0.5628(3) 0.0493(3) 0.2511(5) 0.0808(10) Uani 1 d . .
N13' N 0.6340(3) -0.0079(3) 0.2998(5) 0.1072(12) Uani 1 d . .
H1 H 0.5656 0.1708 -0.3387 0.100 Uiso 1 d . .
H2 H 0.4804 0.3160 -0.0934 0.100 Uiso 1 d . .
H3 H 0.4850 0.3644 -0.4813 0.100 Uiso 1 d . .
H4 H 0.8010 0.1392 -0.2534 0.100 Uiso 1 d . .
H5 H 0.6927 0.2002 0.0720 0.100 Uiso 1 d . .
H6 H 0.6398 0.4005 0.1473 0.100 Uiso 1 d . .
H7 H 0.5502 0.5194 -0.1675 0.100 Uiso 1 d . .
H8A H 0.6578 0.4790 -0.4706 0.100 Uiso 1 d . .
H8B H 0.7604 0.4393 -0.2806 0.100 Uiso 1 d . .
H9 H 0.7088 0.2810 -0.5800 0.100 Uiso 1 d . .
H45 H 0.8021 0.2594 -0.0957 0.100 Uiso 1 d . .
H49 H 0.8043 0.2792 -0.3184 0.100 Uiso 1 d . .
H1' H 0.0824 0.3453 0.3766 0.100 Uiso 1 d . .
H2' H 0.0777 0.2678 -0.0087 0.100 Uiso 1 d . .
H3' H -0.0573 0.1746 0.2209 0.100 Uiso 1 d . .
H4' H 0.2765 0.2991 0.6267 0.100 Uiso 1 d . .
H5' H 0.3161 0.3207 0.2322 0.100 Uiso 1 d . .
H6' H 0.2577 0.1800 -0.0076 0.100 Uiso 1 d . .
H7' H 0.0778 0.0600 -0.0265 0.100 Uiso 1 d . .
H8A' H 0.1999 0.0409 0.4050 0.100 Uiso 1 d . .
H8B' H 0.0507 0.0008 0.3644 0.100 Uiso 1 d . .
H9' H 0.0827 0.1792 0.6257 0.100 Uiso 1 d . .
H45' H 0.3140 0.2210 0.4377 0.100 Uiso 1 d . .
H49' H 0.2418 0.1590 0.5731 0.100 Uiso 1 d . .

loop_
_atom_type_symbol
_atom_type_description
_atom_type_scat_dispersion_real
_atom_type_scat_dispersion_imag
_atom_type_scat_source
C C 0.0033 0.0016 'International Tables Vol C Tables 4.2.6.8 and 6.1.1.4'
H H 0.0000 0.0000 'International Tables Vol C Tables 4.2.6.8 and 6.1.1.4'
N N 0.0061 0.0033 'International Tables Vol C Tables 4.2.6.8 and 6.1.1.4'
B B 0.0013 0.0007 'International Tables Vol C Tables 4.2.6.8 and 6.1.1.4'

loop_
_geom_angle_atom_site_label_1
_geom_angle_atom_site_label_2
_geom_angle_atom_site_label_3
_geom_angle
_geom_angle_site_symmetry_1
_geom_angle_site_symmetry_3
_geom_angle_publ_flag
B4 B1 B2 113.8(3) . . ?
B4 B1 B3 112.6(3) . . ?
B2 B1 B3 58.2(2) . . ?
B4 B1 B5 62.9(2) . . ?
B2 B1 B5 59.9(2) . . ?
B3 B1 B5 105.4(3) . . ?
B4 B1 B9 61.2(2) . . ?
B2 B1 B9 104.9(3) . . ?
B3 B1 B9 59.2(2) . . ?
B5 B1 B9 104.5(3) . . ?
B3 B2 C6 108.1(3) . . ?
B3 B2 B1 61.6(2) . . ?
C6 B2 B1 110.0(3) . . ?
B3 B2 B7 61.2(2) . . ?
C6 B2 B7 58.0(2) . . ?
B1 B2 B7 110.6(3) . . ?
B3 B2 B5 108.9(3) . . ?
C6 B2 B5 60.1(2) . . ?
B1 B2 B5 60.9(2) . . ?
B7 B2 B5 106.8(3) . . ?
C8 B3 B2 108.9(3) . . ?
C8 B3 B7 59.1(2) . . ?
B2 B3 B7 60.6(2) . . ?
C8 B3 B1 110.7(3) . . ?
B2 B3 B1 60.3(2) . . ?
B7 B3 B1 109.1(3) . . ?
C8 B3 B9 59.6(2) . . ?
B2 B3 B9 108.7(3) . . ?
B7 B3 B9 106.5(3) . . ?
B1 B3 B9 62.0(2) . . ?
B1 B4 B9 63.1(2) . . ?
B1 B4 B5 60.9(2) . . ?
B9 B4 B5 104.5(3) . . ?
C6 B5 B2 59.0(2) . . ?
C6 B5 B1 107.7(2) . . ?
B2 B5 B1 59.2(2) . . ?
C6 B5 B4 116.3(3) . . ?
B2 B5 B4 107.6(3) . . ?
B1 B5 B4 56.2(2) . . ?
C6 B7 C8 111.0(3) . . ?
C6 B7 B2 60.2(2) . . ?
C8 B7 B2 105.3(3) . . ?
C6 B7 B3 107.3(3) . . ?
C8 B7 B3 57.2(2) . . ?
B2 B7 B3 58.2(2) . . ?
C8 B9 B3 56.5(2) . . ?
C8 B9 B4 117.9(3) . . ?
B3 B9 B4 107.3(3) . . ?
C8 B9 B1 105.5(3) . . ?
B3 B9 B1 58.8(2) . . ?
B4 B9 B1 55.6(2) . . ?
C10 C6 B7 112.5(3) . . ?
C10 C6 B2 155.0(3) . . ?
B7 C6 B2 61.8(2) . . ?
C10 C6 B5 103.5(3) . . ?
B7 C6 B5 110.4(2) . . ?
B2 C6 B5 60.9(2) . . ?
B3 C8 B7 63.7(2) . . ?
B3 C8 B9 63.8(2) . . ?
B7 C8 B9 113.2(3) . . ?
C11 C10 C6 111.2(3) . . ?
C12 C11 C10 111.5(3) . . ?
N13 C12 C11 177.5(4) . . ?
B4' B1' B2' 112.0(3) . . ?
B4' B1' B3' 111.8(3) . . ?
B2' B1' B3' 58.8(3) . . ?
B4' B1' B5' 61.6(3) . . ?
B2' B1' B5' 60.2(3) . . ?
B3' B1' B5' 106.8(3) . . ?
B4' B1' B9' 61.3(3) . . ?
B2' B1' B9' 105.3(3) . . ?
B3' B1' B9' 59.2(3) . . ?
B5' B1' B9' 105.5(3) . . ?
C6' B2' B7' 59.7(2) . . ?
C6' B2' B3' 109.9(3) . . ?
B7' B2' B3' 61.2(3) . . ?
C6' B2' B1' 109.2(3) . . ?
B7' B2' B1' 110.5(3) . . ?
B3' B2' B1' 62.3(3) . . ?
C6' B2' B5' 58.2(2) . . ?
B7' B2' B5' 106.8(3) . . ?
B3' B2' B5' 110.7(3) . . ?
B1' B2' B5' 61.6(3) . . ?
C8' B3' B2' 109.0(3) . . ?
C8' B3' B7' 59.7(3) . . ?
B2' B3' B7' 59.4(3) . . ?
C8' B3' B9' 60.1(3) . . ?
B2' B3' B9' 107.0(3) . . ?
B7' B3' B9' 105.3(3) . . ?
C8' B3' B1' 110.6(3) . . ?
B2' B3' B1' 58.9(3) . . ?
B7' B3' B1' 106.4(3) . . ?
B9' B3' B1' 61.3(3) . . ?
B1' B4' B5' 62.4(3) . . ?
B1' B4' B9' 63.4(3) . . ?
B5' B4' B9' 107.6(3) . . ?
C6' B5' B2' 59.4(2) . . ?
C6' B5' B4' 114.7(3) . . ?
B2' B5' B4' 105.7(3) . . ?
C6' B5' B1' 107.4(3) . . ?
B2' B5' B1' 58.2(3) . . ?
B4' B5' B1' 56.0(3) . . ?
C8' B7' C6' 113.2(3) . . ?
C8' B7' B2' 107.0(3) . . ?
C6' B7' B2' 59.8(2) . . ?
C8' B7' B3' 57.2(2) . . ?
C6' B7' B3' 108.4(3) . . ?
B2' B7' B3' 59.4(3) . . ?
C8' B9' B3' 56.4(3) . . ?
C8' B9' B4' 117.0(3) . . ?
B3' B9' B4' 106.9(3) . . ?
C8' B9' B1' 106.0(3) . . ?
B3' B9' B1' 59.5(3) . . ?
B4' B9' B1' 55.3(3) . . ?
C10' C6' B5' 110.2(2) . . ?
C10' C6' B7' 105.9(3) . . ?
B5' C6' B7' 110.8(3) . . ?
C10' C6' B2' 155.6(3) . . ?
B5' C6' B2' 62.4(2) . . ?
B7' C6' B2' 60.5(2) . . ?
B3' C8' B7' 63.0(3) . . ?
B3' C8' B9' 63.5(3) . . ?
B7' C8' B9' 110.3(3) . . ?
C11' C10' C6' 110.7(2) . . ?
C12' C11' C10' 111.1(3) . . ?
N13' C12' C11' 178.6(4) . . ?

loop_
_geom_bond_atom_site_label_1
_geom_bond_atom_site_label_2
_geom_bond_distance
_geom_bond_site_symmetry_2
_geom_bond_publ_flag
B1 B4 1.693(6) . ?
B1 B2 1.749(6) . ?
B1 B3 1.771(6) . ?
B1 B5 1.780(5) . ?
B1 B9 1.829(6) . ?
B2 B3 1.711(6) . ?
B2 C6 1.727(5) . ?
B2 B7 1.754(5) . ?
B2 B5 1.761(5) . ?
B3 C8 1.655(5) . ?
B3 B7 1.765(6) . ?
B3 B9 1.780(6) . ?
B4 B9 1.798(6) . ?
B4 B5 1.813(6) . ?
B5 C6 1.748(5) . ?
B7 C6 1.689(5) . ?
B7 C8 1.690(5) . ?
B9 C8 1.711(5) . ?
C6 C10 1.549(4) . ?
C10 C11 1.507(5) . ?
C11 C12 1.470(5) . ?
C12 N13 1.131(4) . ?
B1' B4' 1.676(6) . ?
B1' B2' 1.732(7) . ?
B1' B3' 1.790(7) . ?
B1' B5' 1.792(8) . ?
B1' B9' 1.823(8) . ?
B2' C6' 1.715(6) . ?
B2' B7' 1.728(6) . ?
B2' B3' 1.729(7) . ?
B2' B5' 1.767(6) . ?
B3' C8' 1.661(6) . ?
B3' B7' 1.761(7) . ?
B3' B9' 1.786(6) . ?
B4' B5' 1.778(7) . ?
B4' B9' 1.788(7) . ?
B5' C6' 1.694(5) . ?
B7' C8' 1.706(6) . ?
B7' C6' 1.714(5) . ?
B9' C8' 1.730(6) . ?
C6' C10' 1.554(4) . ?
C10' C11' 1.526(4) . ?
C11' C12' 1.460(5) . ?
C12' N13' 1.120(4) . ?
